data_4069726
loop_
_publ_author_name
'McBee, Jennifer L.'
'Tilley, T. Don'

_publ_section_title
;
 Synthesis and Reactivity of Iridium and Rhodium Silyl Complexes Supported
 by a Bipyridine Ligand
;
_journal_issue 17
_journal_name_full Organometallics
_journal_page_first 5072
_journal_paper_doi 10.1021/om900385a
_journal_volume 28
_journal_year 2009
_chemical_formula_moiety 'C45 H62 Ir N2 P Si'
_chemical_formula_sum 'C45 H62 Ir N2 P Si'
_chemical_formula_weight 882.25
_chemical_name_systematic
; 
 ? 
;
_space_group_IT_number 2
_symmetry_cell_setting triclinic
_symmetry_space_group_name_Hall '-P 1'
_symmetry_space_group_name_H-M 'P -1'
_atom_sites_solution_hydrogens geom
_atom_sites_solution_primary direct
_atom_sites_solution_secondary difmap
_audit_creation_method SHELXL-97
_cell_angle_alpha 94.246(2)
_cell_angle_beta 104.7510(10)
_cell_angle_gamma 109.7540(10)
_cell_formula_units_Z 2
_cell_length_a 11.5586(12)
_cell_length_b 14.1276(15)
_cell_length_c 14.3364(15)
_cell_measurement_reflns_used 5120
_cell_measurement_temperature 151(2)
_cell_measurement_theta_max 26.33
_cell_measurement_theta_min 2.33
_cell_volume 2097.5(4)
_computing_structure_refinement 'SHELXL-97 (Sheldrick, 1997)'
_computing_structure_solution 'SHELXS-97 (Sheldrick, 1990)'
_diffrn_ambient_temperature 151(2)
_diffrn_measured_fraction_theta_full 0.981
_diffrn_measured_fraction_theta_max 0.981
_diffrn_measurement_device_type 'CCD Area Detector'
_diffrn_measurement_method \w/q-scans
_diffrn_radiation_monochromator graphite
_diffrn_radiation_source 'fine-focus sealed tube'
_diffrn_radiation_type MoK\a
_diffrn_radiation_wavelength 0.71073
_diffrn_reflns_av_R_equivalents 0.0216
_diffrn_reflns_av_sigmaI/netI 0.0305
_diffrn_reflns_limit_h_max 14
_diffrn_reflns_limit_h_min -11
_diffrn_reflns_limit_k_max 17
_diffrn_reflns_limit_k_min -17
_diffrn_reflns_limit_l_max 17
_diffrn_reflns_limit_l_min -17
_diffrn_reflns_number 19332
_diffrn_reflns_theta_full 26.37
_diffrn_reflns_theta_max 26.37
_diffrn_reflns_theta_min 2.30
_diffrn_standards_decay_% 0
_diffrn_standards_interval_count 0
_diffrn_standards_interval_time 0
_diffrn_standards_number 0
_exptl_absorpt_coefficient_mu 3.284
_exptl_absorpt_correction_T_max 0.744
_exptl_absorpt_correction_T_min 0.681
_exptl_absorpt_correction_type multi-scan
_exptl_absorpt_process_details 'sadabs, 2004'
_exptl_crystal_colour purple
_exptl_crystal_density_diffrn 1.397
_exptl_crystal_density_method 'not measured'
_exptl_crystal_description block
_exptl_crystal_F_000 928
_exptl_crystal_size_max 0.15
_exptl_crystal_size_mid 0.1
_exptl_crystal_size_min 0.09
_refine_diff_density_max 1.043
_refine_diff_density_min -0.468
_refine_diff_density_rms 0.082
_refine_ls_extinction_method none
_refine_ls_goodness_of_fit_ref 1.022
_refine_ls_hydrogen_treatment mixed
_refine_ls_matrix_type full
_refine_ls_number_parameters 459
_refine_ls_number_reflns 8410
_refine_ls_number_restraints 0
_refine_ls_restrained_S_all 1.022
_refine_ls_R_factor_all 0.0263
_refine_ls_R_factor_gt 0.0226
_refine_ls_shift/su_max 0.004
_refine_ls_shift/su_mean 0.000
_refine_ls_structure_factor_coef Fsqd
_refine_ls_weighting_details 'calc w=1/[\s^2^(Fo^2^)+(0.0326P)^2^+0.0000P] where P=(Fo^2^+2Fc^2^)/3'
_refine_ls_weighting_scheme calc
_refine_ls_wR_factor_gt 0.0522
_refine_ls_wR_factor_ref 0.0529
_reflns_number_gt 7627
_reflns_number_total 8410
_reflns_threshold_expression >2sigma(I)
_cod_data_source_file om900385a_si_005.cif
_cod_data_source_block jlm50s
_cod_depositor_comments
;
The following automatic conversions were performed:

'_symmetry_cell_setting' value 'Triclinic' changed to 'triclinic'
according to /home/saulius/struct/CIF-dictionaries/cif_core.dic
dictionary named 'cif_core.dic' version 2.4.2 from 2011-04-26.

Automatic conversion script
Id: cif_fix_values 1715 2011-07-08 13:25:40Z adriana 
;
_cod_database_code 4069726

loop_
_symmetry_equiv_pos_as_xyz
'x, y, z'
'-x, -y, -z'

loop_
_atom_site_label
_atom_site_type_symbol
_atom_site_fract_x
_atom_site_fract_y
_atom_site_fract_z
_atom_site_U_iso_or_equiv
_atom_site_adp_type
_atom_site_occupancy
_atom_site_symmetry_multiplicity
_atom_site_calc_flag
_atom_site_refinement_flags
Ir1 Ir 0.847333(9) 0.723563(7) 0.728657(7) 0.01788(4) Uani 1 1 d .
Si1 Si 0.66178(7) 0.76649(5) 0.69737(5) 0.01986(15) Uani 1 1 d .
P1 P 1.03286(7) 0.70867(5) 0.70427(5) 0.02185(15) Uani 1 1 d .
N1 N 0.7528(2) 0.58442(16) 0.76874(15) 0.0202(5) Uani 1 1 d .
N2 N 0.9109(2) 0.75735(16) 0.88293(15) 0.0196(5) Uani 1 1 d .
C3 C 1.1846(3) 0.8055(2) 0.7919(2) 0.0265(6) Uani 1 1 d .
H3A H 1.1681 0.8083 0.8556 0.032 Uiso 1 1 calc R
C4 C 0.6536(2) 0.8613(2) 0.79661(19) 0.0219(6) Uani 1 1 d .
C5 C 0.5094(2) 0.6480(2) 0.67812(19) 0.0225(6) Uani 1 1 d .
C6 C 0.7687(2) 0.58491(19) 0.86647(18) 0.0201(5) Uani 1 1 d .
C7 C 0.6794(3) 0.9193(2) 0.9683(2) 0.0283(6) Uani 1 1 d .
H7A H 0.7028 0.9114 1.0334 0.034 Uiso 1 1 calc R
C8 C 0.6125(3) 0.9415(2) 0.7751(2) 0.0278(6) Uani 1 1 d .
H8A H 0.5898 0.9505 0.7103 0.033 Uiso 1 1 calc R
C9 C 0.8598(2) 0.68106(19) 0.93045(18) 0.0197(5) Uani 1 1 d .
C10 C 0.8902(3) 0.69619(19) 1.03188(19) 0.0224(6) Uani 1 1 d .
H10A H 0.8538 0.6423 1.0619 0.027 Uiso 1 1 calc R
C11 C 0.7004(3) 0.50058(19) 0.90028(19) 0.0228(6) Uani 1 1 d .
H11A H 0.7141 0.5037 0.9674 0.027 Uiso 1 1 calc R
C12 C 0.6270(3) 0.8257(2) 0.58300(19) 0.0240(6) Uani 1 1 d .
C13 C 0.9733(3) 0.7896(2) 1.08977(19) 0.0224(6) Uani 1 1 d .
C14 C 0.9936(2) 0.84842(19) 0.93941(19) 0.0228(6) Uani 1 1 d .
H14A H 1.0298 0.9014 0.9084 0.027 Uiso 1 1 calc R
C15 C 0.4593(3) 0.6171(2) 0.7549(2) 0.0260(6) Uani 1 1 d .
H15A H 0.4965 0.6585 0.8164 0.031 Uiso 1 1 calc R
C16 C 0.6681(3) 0.4973(2) 0.70677(19) 0.0234(6) Uani 1 1 d .
H16A H 0.6561 0.4953 0.6399 0.028 Uiso 1 1 calc R
C17 C 0.5990(3) 0.4117(2) 0.73740(19) 0.0246(6) Uani 1 1 d .
H17A H 0.5433 0.3537 0.6916 0.030 Uiso 1 1 calc R
C18 C 1.0265(3) 0.8663(2) 1.03972(19) 0.0233(6) Uani 1 1 d .
H18A H 1.0848 0.9299 1.0748 0.028 Uiso 1 1 calc R
C19 C 0.6863(3) 0.8525(2) 0.8956(2) 0.0245(6) Uani 1 1 d .
H19A H 0.7137 0.7998 0.9135 0.029 Uiso 1 1 calc R
C20 C 0.7258(3) 0.8884(2) 0.5520(2) 0.0336(7) Uani 1 1 d .
H20A H 0.8103 0.8971 0.5847 0.040 Uiso 1 1 calc R
C21 C 1.0589(3) 0.5873(2) 0.7214(2) 0.0294(6) Uani 1 1 d .
H21A H 1.1446 0.5957 0.7163 0.035 Uiso 1 1 calc R
C22 C 0.5381(3) 0.3203(2) 0.8768(2) 0.0293(7) Uani 1 1 d .
C23 C 0.4509(3) 0.5811(2) 0.5880(2) 0.0304(7) Uani 1 1 d .
H23A H 0.4825 0.5983 0.5355 0.037 Uiso 1 1 calc R
C24 C 0.3555(3) 0.5262(2) 0.7413(2) 0.0312(7) Uani 1 1 d .
H24A H 0.3233 0.5082 0.7934 0.037 Uiso 1 1 calc R
C25 C 0.6377(3) 0.9977(2) 0.9437(2) 0.0307(7) Uani 1 1 d .
H25A H 0.6324 1.0426 0.9918 0.037 Uiso 1 1 calc R
C26 C 0.6040(3) 1.0081(2) 0.8464(2) 0.0310(7) Uani 1 1 d .
H26A H 0.5755 1.0603 0.8288 0.037 Uiso 1 1 calc R
C27 C 0.5022(3) 0.8143(2) 0.5300(2) 0.0358(7) Uani 1 1 d .
H27A H 0.4329 0.7720 0.5476 0.043 Uiso 1 1 calc R
C28 C 0.6121(3) 0.41156(19) 0.83731(19) 0.0238(6) Uani 1 1 d .
C29 C 1.0552(3) 0.5658(2) 0.8239(2) 0.0356(7) Uani 1 1 d .
H29A H 1.0696 0.5036 0.8329 0.053 Uiso 1 1 calc R
H29B H 0.9726 0.5591 0.8310 0.053 Uiso 1 1 calc R
H29C H 1.1212 0.6213 0.8722 0.053 Uiso 1 1 calc R
C30 C 1.0429(3) 0.7188(2) 0.5773(2) 0.0316(7) Uani 1 1 d .
H30A H 0.9781 0.6549 0.5365 0.038 Uiso 1 1 calc R
C31 C 1.3074(3) 0.7818(2) 0.8091(2) 0.0354(7) Uani 1 1 d .
H31A H 1.3776 0.8364 0.8555 0.053 Uiso 1 1 calc R
H31B H 1.3269 0.7749 0.7483 0.053 Uiso 1 1 calc R
H31C H 1.2948 0.7192 0.8343 0.053 Uiso 1 1 calc R
C32 C 0.2997(3) 0.4626(2) 0.6515(2) 0.0333(7) Uani 1 1 d .
H32A H 0.2305 0.4016 0.6429 0.040 Uiso 1 1 calc R
C33 C 1.2092(3) 0.9131(2) 0.7680(2) 0.0338(7) Uani 1 1 d .
H33A H 1.2873 0.9604 0.8142 0.051 Uiso 1 1 calc R
H33B H 1.1385 0.9327 0.7717 0.051 Uiso 1 1 calc R
H33C H 1.2174 0.9137 0.7030 0.051 Uiso 1 1 calc R
C34 C 1.0064(3) 0.8082(2) 1.2017(2) 0.0304(7) Uani 1 1 d .
C35 C 0.3473(3) 0.4901(2) 0.5742(2) 0.0351(7) Uani 1 1 d .
H35A H 0.3101 0.4477 0.5132 0.042 Uiso 1 1 calc R
C36 C 1.0028(3) 0.8025(3) 0.5357(2) 0.0421(8) Uani 1 1 d .
H36A H 1.0103 0.8035 0.4705 0.063 Uiso 1 1 calc R
H36B H 1.0577 0.8674 0.5764 0.063 Uiso 1 1 calc R
H36C H 0.9151 0.7897 0.5337 0.063 Uiso 1 1 calc R
C37 C 0.4381(3) 0.2352(2) 0.7946(2) 0.0403(8) Uani 1 1 d .
H37A H 0.4803 0.2121 0.7533 0.060 Uiso 1 1 calc R
H37B H 0.3776 0.2607 0.7565 0.060 Uiso 1 1 calc R
H37C H 0.3934 0.1793 0.8222 0.060 Uiso 1 1 calc R
C38 C 1.1705(3) 0.7224(3) 0.5614(2) 0.0448(9) Uani 1 1 d .
H38A H 1.1673 0.7280 0.4945 0.067 Uiso 1 1 calc R
H38B H 1.1843 0.6610 0.5756 0.067 Uiso 1 1 calc R
H38C H 1.2400 0.7804 0.6041 0.067 Uiso 1 1 calc R
C39 C 0.7028(4) 0.9391(3) 0.4735(2) 0.0439(9) Uani 1 1 d .
H39A H 0.7714 0.9808 0.4547 0.053 Uiso 1 1 calc R
C40 C 0.4786(3) 0.8647(3) 0.4514(2) 0.0433(8) Uani 1 1 d .
H40A H 0.3945 0.8558 0.4175 0.052 Uiso 1 1 calc R
C41 C 0.4680(4) 0.3553(2) 0.9420(2) 0.0466(9) Uani 1 1 d .
H41A H 0.5295 0.4092 0.9940 0.070 Uiso 1 1 calc R
H41B H 0.4239 0.2988 0.9692 0.070 Uiso 1 1 calc R
H41C H 0.4068 0.3799 0.9034 0.070 Uiso 1 1 calc R
C42 C 0.5792(4) 0.9275(3) 0.4239(2) 0.0415(8) Uani 1 1 d .
H42A H 0.5637 0.9619 0.3721 0.050 Uiso 1 1 calc R
C43 C 0.9590(3) 0.4967(2) 0.6427(2) 0.0398(8) Uani 1 1 d .
H43A H 0.9761 0.4358 0.6536 0.060 Uiso 1 1 calc R
H43B H 0.9644 0.5103 0.5791 0.060 Uiso 1 1 calc R
H43C H 0.8742 0.4873 0.6465 0.060 Uiso 1 1 calc R
C44 C 0.6326(4) 0.2784(3) 0.9367(3) 0.0561(11) Uani 1 1 d .
H44A H 0.6757 0.2563 0.8956 0.084 Uiso 1 1 calc R
H44B H 0.5868 0.2215 0.9627 0.084 Uiso 1 1 calc R
H44C H 0.6949 0.3309 0.9897 0.084 Uiso 1 1 calc R
C45 C 0.9092(3) 0.7265(2) 1.2362(2) 0.0437(9) Uani 1 1 d .
H45A H 0.9321 0.7401 1.3064 0.066 Uiso 1 1 calc R
H45B H 0.9097 0.6606 1.2150 0.066 Uiso 1 1 calc R
H45C H 0.8248 0.7274 1.2088 0.066 Uiso 1 1 calc R
C46 C 1.0050(6) 0.9118(3) 1.2373(3) 0.0798(17) Uani 1 1 d .
H46A H 1.0652 0.9641 1.2157 0.120 Uiso 1 1 calc R
H46B H 1.0289 0.9244 1.3075 0.120 Uiso 1 1 calc R
H46C H 0.9202 0.9123 1.2110 0.120 Uiso 1 1 calc R
C47 C 1.1377(4) 0.8042(4) 1.2449(3) 0.0758(15) Uani 1 1 d .
H47A H 1.2003 0.8551 1.2240 0.114 Uiso 1 1 calc R
H47B H 1.1364 0.7378 1.2232 0.114 Uiso 1 1 calc R
H47C H 1.1600 0.8171 1.3151 0.114 Uiso 1 1 calc R
H1 H 0.899(3) 0.812(2) 0.710(2) 0.032(8) Uiso 1 1 d .
H2 H 0.770(3) 0.685(2) 0.592(2) 0.041(9) Uiso 1 1 d .

loop_
_atom_site_aniso_label
_atom_site_aniso_U_11
_atom_site_aniso_U_22
_atom_site_aniso_U_33
_atom_site_aniso_U_23
_atom_site_aniso_U_13
_atom_site_aniso_U_12
Ir1 0.01718(6) 0.01811(6) 0.01717(6) 0.00206(4) 0.00576(4) 0.00483(4)
Si1 0.0191(4) 0.0216(4) 0.0185(3) 0.0038(3) 0.0059(3) 0.0068(3)
P1 0.0196(4) 0.0224(3) 0.0225(3) -0.0001(3) 0.0078(3) 0.0061(3)
N1 0.0196(11) 0.0203(11) 0.0193(11) 0.0007(9) 0.0062(9) 0.0059(9)
N2 0.0192(11) 0.0218(11) 0.0188(11) 0.0033(9) 0.0078(9) 0.0076(9)
C3 0.0216(14) 0.0274(14) 0.0254(14) -0.0029(11) 0.0062(11) 0.0050(11)
C4 0.0161(13) 0.0219(13) 0.0260(14) 0.0031(11) 0.0071(11) 0.0047(10)
C5 0.0186(14) 0.0247(14) 0.0253(14) 0.0062(11) 0.0066(11) 0.0091(11)
C6 0.0202(14) 0.0209(13) 0.0188(12) 0.0015(10) 0.0044(10) 0.0088(11)
C7 0.0284(16) 0.0280(15) 0.0238(14) 0.0008(11) 0.0093(12) 0.0045(12)
C8 0.0263(15) 0.0288(15) 0.0283(15) 0.0057(12) 0.0089(12) 0.0097(12)
C9 0.0189(13) 0.0173(12) 0.0218(13) 0.0020(10) 0.0059(11) 0.0057(10)
C10 0.0235(14) 0.0205(13) 0.0214(13) 0.0054(10) 0.0064(11) 0.0057(11)
C11 0.0272(15) 0.0190(13) 0.0199(13) 0.0018(10) 0.0065(11) 0.0066(11)
C12 0.0294(15) 0.0262(14) 0.0184(13) 0.0043(11) 0.0061(11) 0.0136(12)
C13 0.0212(14) 0.0232(13) 0.0207(13) 0.0018(10) 0.0047(11) 0.0069(11)
C14 0.0188(14) 0.0174(13) 0.0281(14) 0.0019(10) 0.0084(11) 0.0011(10)
C15 0.0262(15) 0.0253(14) 0.0295(15) 0.0039(11) 0.0125(12) 0.0102(12)
C16 0.0250(15) 0.0224(13) 0.0187(13) -0.0024(10) 0.0057(11) 0.0054(11)
C17 0.0251(15) 0.0191(13) 0.0247(14) -0.0027(11) 0.0059(11) 0.0044(11)
C18 0.0214(14) 0.0193(13) 0.0233(13) -0.0007(10) 0.0057(11) 0.0019(11)
C19 0.0237(15) 0.0244(14) 0.0292(14) 0.0069(11) 0.0104(12) 0.0113(11)
C20 0.0301(17) 0.0337(16) 0.0349(16) 0.0121(13) 0.0076(13) 0.0094(13)
C21 0.0240(15) 0.0267(15) 0.0384(16) 0.0003(12) 0.0081(13) 0.0124(12)
C22 0.0360(17) 0.0172(13) 0.0271(15) 0.0027(11) 0.0084(13) 0.0013(12)
C23 0.0287(16) 0.0345(16) 0.0249(14) 0.0079(12) 0.0093(12) 0.0062(13)
C24 0.0295(16) 0.0338(16) 0.0368(16) 0.0135(13) 0.0187(13) 0.0118(13)
C25 0.0296(16) 0.0252(15) 0.0371(16) -0.0019(12) 0.0156(13) 0.0073(12)
C26 0.0321(17) 0.0248(15) 0.0385(17) 0.0057(12) 0.0096(14) 0.0140(13)
C27 0.0300(17) 0.0457(19) 0.0334(16) 0.0116(14) 0.0082(13) 0.0159(14)
C28 0.0250(15) 0.0177(13) 0.0252(14) 0.0018(10) 0.0063(11) 0.0050(11)
C29 0.0328(17) 0.0323(16) 0.0432(18) 0.0082(14) 0.0073(14) 0.0168(14)
C30 0.0292(16) 0.0370(17) 0.0233(14) -0.0047(12) 0.0117(12) 0.0047(13)
C31 0.0196(15) 0.0405(18) 0.0407(18) -0.0041(14) 0.0068(13) 0.0084(13)
C32 0.0226(15) 0.0284(15) 0.0401(17) 0.0038(13) 0.0086(13) -0.0006(12)
C33 0.0320(17) 0.0284(15) 0.0334(16) -0.0028(12) 0.0100(13) 0.0034(13)
C34 0.0311(16) 0.0265(15) 0.0208(14) 0.0009(11) 0.0041(12) -0.0017(12)
C35 0.0299(17) 0.0352(17) 0.0289(15) -0.0021(13) 0.0044(13) 0.0029(13)
C36 0.047(2) 0.053(2) 0.0234(15) 0.0098(14) 0.0164(14) 0.0095(16)
C37 0.048(2) 0.0249(15) 0.0347(17) 0.0023(13) 0.0133(15) -0.0039(14)
C38 0.0376(19) 0.057(2) 0.0354(18) -0.0078(15) 0.0208(15) 0.0087(16)
C39 0.050(2) 0.0426(19) 0.0417(18) 0.0230(15) 0.0168(16) 0.0145(16)
C40 0.043(2) 0.056(2) 0.0321(17) 0.0087(15) -0.0003(15) 0.0287(17)
C41 0.060(2) 0.0310(17) 0.0433(19) 0.0038(14) 0.0319(18) -0.0018(16)
C42 0.062(2) 0.0413(19) 0.0276(16) 0.0146(14) 0.0114(16) 0.0271(17)
C43 0.0417(19) 0.0269(16) 0.0473(19) -0.0040(14) 0.0123(16) 0.0112(14)
C44 0.064(3) 0.0285(18) 0.058(2) 0.0169(16) 0.000(2) 0.0055(17)
C45 0.046(2) 0.0445(19) 0.0227(15) -0.0025(13) 0.0106(14) -0.0041(15)
C46 0.166(5) 0.039(2) 0.0308(19) 0.0011(16) 0.037(3) 0.029(3)
C47 0.034(2) 0.139(4) 0.037(2) 0.036(3) 0.0001(17) 0.015(2)

loop_
_atom_type_symbol
_atom_type_description
_atom_type_scat_dispersion_real
_atom_type_scat_dispersion_imag
_atom_type_scat_source
C C 0.0033 0.0016 'International Tables Vol C Tables 4.2.6.8 and 6.1.1.4'
H H 0.0000 0.0000 'International Tables Vol C Tables 4.2.6.8 and 6.1.1.4'
N N 0.0061 0.0033 'International Tables Vol C Tables 4.2.6.8 and 6.1.1.4'
Si Si 0.0817 0.0704 'International Tables Vol C Tables 4.2.6.8 and 6.1.1.4'
P P 0.1023 0.0942 'International Tables Vol C Tables 4.2.6.8 and 6.1.1.4'
Ir Ir -1.4442 7.9887 'International Tables Vol C Tables 4.2.6.8 and 6.1.1.4'

loop_
_geom_angle_atom_site_label_1
_geom_angle_atom_site_label_2
_geom_angle_atom_site_label_3
_geom_angle
N1 Ir1 N2 76.91(8)
N1 Ir1 P1 104.60(6)
N2 Ir1 P1 98.03(6)
N1 Ir1 Si1 92.41(6)
N2 Ir1 Si1 100.12(6)
P1 Ir1 Si1 157.51(3)
N1 Ir1 H1 174.0(13)
N2 Ir1 H1 99.5(13)
P1 Ir1 H1 80.6(14)
Si1 Ir1 H1 83.4(14)
N1 Ir1 H2 97.9(10)
N2 Ir1 H2 172.9(10)
P1 Ir1 H2 87.9(10)
Si1 Ir1 H2 75.1(10)
H1 Ir1 H2 85.2(16)
C12 Si1 C5 104.56(12)
C12 Si1 C4 102.37(12)
C5 Si1 C4 103.98(12)
C12 Si1 Ir1 115.62(9)
C5 Si1 Ir1 111.17(9)
C4 Si1 Ir1 117.67(9)
C21 P1 C30 101.77(14)
C21 P1 C3 101.58(13)
C30 P1 C3 107.94(13)
C21 P1 Ir1 117.96(10)
C30 P1 Ir1 113.54(10)
C3 P1 Ir1 112.74(9)
C16 N1 C6 116.8(2)
C16 N1 Ir1 126.35(17)
C6 N1 Ir1 116.51(16)
C14 N2 C9 116.9(2)
C14 N2 Ir1 126.57(17)
C9 N2 Ir1 116.44(16)
C31 C3 C33 110.4(2)
C31 C3 P1 117.5(2)
C33 C3 P1 111.8(2)
C31 C3 H3A 105.4
C33 C3 H3A 105.4
P1 C3 H3A 105.4
C8 C4 C19 115.6(3)
C8 C4 Si1 122.8(2)
C19 C4 Si1 121.6(2)
C23 C5 C15 116.3(2)
C23 C5 Si1 120.9(2)
C15 C5 Si1 122.4(2)
N1 C6 C11 121.3(2)
N1 C6 C9 114.8(2)
C11 C6 C9 123.8(2)
C25 C7 C19 120.0(3)
C25 C7 H7A 120.0
C19 C7 H7A 120.0
C26 C8 C4 122.6(3)
C26 C8 H8A 118.7
C4 C8 H8A 118.7
N2 C9 C10 121.4(2)
N2 C9 C6 115.0(2)
C10 C9 C6 123.5(2)
C9 C10 C13 121.8(2)
C9 C10 H10A 119.1
C13 C10 H10A 119.1
C6 C11 C28 122.3(2)
C6 C11 H11A 118.9
C28 C11 H11A 118.9
C20 C12 C27 116.2(3)
C20 C12 Si1 121.3(2)
C27 C12 Si1 122.3(2)
C10 C13 C18 115.9(2)
C10 C13 C34 122.5(2)
C18 C13 C34 121.6(2)
N2 C14 C18 123.4(2)
N2 C14 H14A 118.3
C18 C14 H14A 118.3
C24 C15 C5 121.5(3)
C24 C15 H15A 119.2
C5 C15 H15A 119.2
N1 C16 C17 123.7(2)
N1 C16 H16A 118.2
C17 C16 H16A 118.2
C16 C17 C28 120.3(2)
C16 C17 H17A 119.9
C28 C17 H17A 119.9
C14 C18 C13 120.5(2)
C14 C18 H18A 119.7
C13 C18 H18A 119.7
C7 C19 C4 122.6(3)
C7 C19 H19A 118.7
C4 C19 H19A 118.7
C12 C20 C39 122.1(3)
C12 C20 H20A 118.9
C39 C20 H20A 118.9
C29 C21 C43 110.5(3)
C29 C21 P1 109.7(2)
C43 C21 P1 112.0(2)
C29 C21 H21A 108.2
C43 C21 H21A 108.2
P1 C21 H21A 108.2
C44 C22 C28 109.0(3)
C44 C22 C37 108.7(3)
C28 C22 C37 111.9(2)
C44 C22 C41 109.8(3)
C28 C22 C41 109.0(2)
C37 C22 C41 108.4(3)
C35 C23 C5 122.3(3)
C35 C23 H23A 118.9
C5 C23 H23A 118.9
C32 C24 C15 120.6(3)
C32 C24 H24A 119.7
C15 C24 H24A 119.7
C26 C25 C7 118.9(3)
C26 C25 H25A 120.6
C7 C25 H25A 120.6
C8 C26 C25 120.4(3)
C8 C26 H26A 119.8
C25 C26 H26A 119.8
C40 C27 C12 121.8(3)
C40 C27 H27A 119.1
C12 C27 H27A 119.1
C11 C28 C17 115.6(2)
C11 C28 C22 121.0(2)
C17 C28 C22 123.4(2)
C21 C29 H29A 109.5
C21 C29 H29B 109.5
H29A C29 H29B 109.5
C21 C29 H29C 109.5
H29A C29 H29C 109.5
H29B C29 H29C 109.5
C36 C30 C38 111.4(3)
C36 C30 P1 113.9(2)
C38 C30 P1 115.2(2)
C36 C30 H30A 105.0
C38 C30 H30A 105.0
P1 C30 H30A 105.0
C3 C31 H31A 109.5
C3 C31 H31B 109.5
H31A C31 H31B 109.5
C3 C31 H31C 109.5
H31A C31 H31C 109.5
H31B C31 H31C 109.5
C24 C32 C35 119.5(3)
C24 C32 H32A 120.3
C35 C32 H32A 120.3
C3 C33 H33A 109.5
C3 C33 H33B 109.5
H33A C33 H33B 109.5
C3 C33 H33C 109.5
H33A C33 H33C 109.5
H33B C33 H33C 109.5
C47 C34 C46 110.5(3)
C47 C34 C45 108.2(3)
C46 C34 C45 108.4(3)
C47 C34 C13 108.9(3)
C46 C34 C13 109.6(3)
C45 C34 C13 111.3(2)
C32 C35 C23 119.8(3)
C32 C35 H35A 120.1
C23 C35 H35A 120.1
C30 C36 H36A 109.5
C30 C36 H36B 109.5
H36A C36 H36B 109.5
C30 C36 H36C 109.5
H36A C36 H36C 109.5
H36B C36 H36C 109.5
C22 C37 H37A 109.5
C22 C37 H37B 109.5
H37A C37 H37B 109.5
C22 C37 H37C 109.5
H37A C37 H37C 109.5
H37B C37 H37C 109.5
C30 C38 H38A 109.5
C30 C38 H38B 109.5
H38A C38 H38B 109.5
C30 C38 H38C 109.5
H38A C38 H38C 109.5
H38B C38 H38C 109.5
C42 C39 C20 120.2(3)
C42 C39 H39A 119.9
C20 C39 H39A 119.9
C42 C40 C27 120.2(3)
C42 C40 H40A 119.9
C27 C40 H40A 119.9
C22 C41 H41A 109.5
C22 C41 H41B 109.5
H41A C41 H41B 109.5
C22 C41 H41C 109.5
H41A C41 H41C 109.5
H41B C41 H41C 109.5
C39 C42 C40 119.4(3)
C39 C42 H42A 120.3
C40 C42 H42A 120.3
C21 C43 H43A 109.5
C21 C43 H43B 109.5
H43A C43 H43B 109.5
C21 C43 H43C 109.5
H43A C43 H43C 109.5
H43B C43 H43C 109.5
C22 C44 H44A 109.5
C22 C44 H44B 109.5
H44A C44 H44B 109.5
C22 C44 H44C 109.5
H44A C44 H44C 109.5
H44B C44 H44C 109.5
C34 C45 H45A 109.5
C34 C45 H45B 109.5
H45A C45 H45B 109.5
C34 C45 H45C 109.5
H45A C45 H45C 109.5
H45B C45 H45C 109.5
C34 C46 H46A 109.5
C34 C46 H46B 109.5
H46A C46 H46B 109.5
C34 C46 H46C 109.5
H46A C46 H46C 109.5
H46B C46 H46C 109.5
C34 C47 H47A 109.5
C34 C47 H47B 109.5
H47A C47 H47B 109.5
C34 C47 H47C 109.5
H47A C47 H47C 109.5
H47B C47 H47C 109.5

loop_
_geom_bond_atom_site_label_1
_geom_bond_atom_site_label_2
_geom_bond_distance
Ir1 N1 2.103(2)
Ir1 N2 2.107(2)
Ir1 P1 2.3326(8)
Ir1 Si1 2.3660(8)
Ir1 H1 1.28(3)
Ir1 H2 1.89(3)
Si1 C12 1.909(3)
Si1 C5 1.916(3)
Si1 C4 1.923(3)
P1 C21 1.861(3)
P1 C30 1.866(3)
P1 C3 1.878(3)
N1 C16 1.357(3)
N1 C6 1.365(3)
N2 C14 1.358(3)
N2 C9 1.363(3)
C3 C31 1.530(4)
C3 C33 1.532(4)
C3 H3A 0.9800
C4 C8 1.395(4)
C4 C19 1.399(4)
C5 C23 1.400(4)
C5 C15 1.401(4)
C6 C11 1.386(3)
C6 C9 1.467(3)
C7 C25 1.384(4)
C7 C19 1.389(4)
C7 H7A 0.9300
C8 C26 1.382(4)
C8 H8A 0.9300
C9 C10 1.388(4)
C10 C13 1.389(4)
C10 H10A 0.9300
C11 C28 1.390(4)
C11 H11A 0.9300
C12 C20 1.386(4)
C12 C27 1.397(4)
C13 C18 1.398(4)
C13 C34 1.532(4)
C14 C18 1.371(4)
C14 H14A 0.9300
C15 C24 1.389(4)
C15 H15A 0.9300
C16 C17 1.378(4)
C16 H16A 0.9300
C17 C28 1.402(4)
C17 H17A 0.9300
C18 H18A 0.9300
C19 H19A 0.9300
C20 C39 1.395(4)
C20 H20A 0.9300
C21 C29 1.531(4)
C21 C43 1.539(4)
C21 H21A 0.9800
C22 C44 1.522(5)
C22 C28 1.525(3)
C22 C37 1.526(4)
C22 C41 1.537(4)
C23 C35 1.389(4)
C23 H23A 0.9300
C24 C32 1.377(4)
C24 H24A 0.9300
C25 C26 1.382(4)
C25 H25A 0.9300
C26 H26A 0.9300
C27 C40 1.394(4)
C27 H27A 0.9300
C29 H29A 0.9600
C29 H29B 0.9600
C29 H29C 0.9600
C30 C36 1.518(5)
C30 C38 1.535(4)
C30 H30A 0.9800
C31 H31A 0.9600
C31 H31B 0.9600
C31 H31C 0.9600
C32 C35 1.382(4)
C32 H32A 0.9300
C33 H33A 0.9600
C33 H33B 0.9600
C33 H33C 0.9600
C34 C47 1.508(5)
C34 C46 1.521(5)
C34 C45 1.526(4)
C35 H35A 0.9300
C36 H36A 0.9600
C36 H36B 0.9600
C36 H36C 0.9600
C37 H37A 0.9600
C37 H37B 0.9600
C37 H37C 0.9600
C38 H38A 0.9600
C38 H38B 0.9600
C38 H38C 0.9600
C39 C42 1.371(5)
C39 H39A 0.9300
C40 C42 1.372(5)
C40 H40A 0.9300
C41 H41A 0.9600
C41 H41B 0.9600
C41 H41C 0.9600
C42 H42A 0.9300
C43 H43A 0.9600
C43 H43B 0.9600
C43 H43C 0.9600
C44 H44A 0.9600
C44 H44B 0.9600
C44 H44C 0.9600
C45 H45A 0.9600
C45 H45B 0.9600
C45 H45C 0.9600
C46 H46A 0.9600
C46 H46B 0.9600
C46 H46C 0.9600
C47 H47A 0.9600
C47 H47B 0.9600
C47 H47C 0.9600

loop_
_geom_torsion_atom_site_label_1
_geom_torsion_atom_site_label_2
_geom_torsion_atom_site_label_3
_geom_torsion_atom_site_label_4
_geom_torsion
N1 Ir1 Si1 C12 -138.37(11)
N2 Ir1 Si1 C12 144.50(11)
P1 Ir1 Si1 C12 1.20(12)
N1 Ir1 Si1 C5 -19.38(11)
N2 Ir1 Si1 C5 -96.52(11)
P1 Ir1 Si1 C5 120.18(10)
N1 Ir1 Si1 C4 100.32(11)
N2 Ir1 Si1 C4 23.19(11)
P1 Ir1 Si1 C4 -120.11(10)
N1 Ir1 P1 C21 0.80(12)
N2 Ir1 P1 C21 79.29(12)
Si1 Ir1 P1 C21 -137.16(12)
N1 Ir1 P1 C30 119.68(12)
N2 Ir1 P1 C30 -161.83(12)
Si1 Ir1 P1 C30 -18.28(13)
N1 Ir1 P1 C3 -117.16(12)
N2 Ir1 P1 C3 -38.67(12)
Si1 Ir1 P1 C3 104.88(11)
N2 Ir1 N1 C16 177.7(2)
P1 Ir1 N1 C16 -87.2(2)
Si1 Ir1 N1 C16 77.9(2)
N2 Ir1 N1 C6 4.52(19)
P1 Ir1 N1 C6 99.54(19)
Si1 Ir1 N1 C6 -95.31(19)
N1 Ir1 N2 C14 179.8(2)
P1 Ir1 N2 C14 76.6(2)
Si1 Ir1 N2 C14 -90.0(2)
N1 Ir1 N2 C9 -2.91(19)
P1 Ir1 N2 C9 -106.13(19)
Si1 Ir1 N2 C9 87.22(19)
C21 P1 C3 C31 31.5(2)
C30 P1 C3 C31 -75.1(3)
Ir1 P1 C3 C31 158.72(19)
C21 P1 C3 C33 160.7(2)
C30 P1 C3 C33 54.1(2)
Ir1 P1 C3 C33 -72.1(2)
C12 Si1 C4 C8 7.9(3)
C5 Si1 C4 C8 -100.7(2)
Ir1 Si1 C4 C8 135.9(2)
C12 Si1 C4 C19 -173.5(2)
C5 Si1 C4 C19 77.8(2)
Ir1 Si1 C4 C19 -45.6(2)
C12 Si1 C5 C23 45.4(3)
C4 Si1 C5 C23 152.4(2)
Ir1 Si1 C5 C23 -80.0(2)
C12 Si1 C5 C15 -142.0(2)
C4 Si1 C5 C15 -35.0(3)
Ir1 Si1 C5 C15 92.6(2)
C16 N1 C6 C11 -0.6(4)
Ir1 N1 C6 C11 173.3(2)
C16 N1 C6 C9 -179.3(2)
Ir1 N1 C6 C9 -5.4(3)
C19 C4 C8 C26 -0.1(4)
Si1 C4 C8 C26 178.5(2)
C14 N2 C9 C10 0.5(4)
Ir1 N2 C9 C10 -177.0(2)
C14 N2 C9 C6 178.6(2)
Ir1 N2 C9 C6 1.0(3)
N1 C6 C9 N2 2.8(4)
C11 C6 C9 N2 -175.8(3)
N1 C6 C9 C10 -179.2(3)
C11 C6 C9 C10 2.2(4)
N2 C9 C10 C13 0.3(4)
C6 C9 C10 C13 -177.5(3)
N1 C6 C11 C28 -0.3(4)
C9 C6 C11 C28 178.2(3)
C5 Si1 C12 C20 -156.2(2)
C4 Si1 C12 C20 95.6(3)
Ir1 Si1 C12 C20 -33.6(3)
C5 Si1 C12 C27 28.4(3)
C4 Si1 C12 C27 -79.8(3)
Ir1 Si1 C12 C27 151.0(2)
C9 C10 C13 C18 -1.4(4)
C9 C10 C13 C34 179.1(3)
C9 N2 C14 C18 -0.2(4)
Ir1 N2 C14 C18 177.1(2)
C23 C5 C15 C24 -1.4(4)
Si1 C5 C15 C24 -174.3(2)
C6 N1 C16 C17 0.3(4)
Ir1 N1 C16 C17 -173.0(2)
N1 C16 C17 C28 1.0(5)
N2 C14 C18 C13 -1.0(4)
C10 C13 C18 C14 1.8(4)
C34 C13 C18 C14 -178.8(3)
C25 C7 C19 C4 0.7(4)
C8 C4 C19 C7 -0.5(4)
Si1 C4 C19 C7 -179.1(2)
C27 C12 C20 C39 1.1(5)
Si1 C12 C20 C39 -174.6(3)
C30 P1 C21 C29 179.5(2)
C3 P1 C21 C29 68.1(2)
Ir1 P1 C21 C29 -55.6(2)
C30 P1 C21 C43 -57.6(2)
C3 P1 C21 C43 -168.9(2)
Ir1 P1 C21 C43 67.4(2)
C15 C5 C23 C35 1.2(4)
Si1 C5 C23 C35 174.2(3)
C5 C15 C24 C32 1.1(5)
C19 C7 C25 C26 -0.3(4)
C4 C8 C26 C25 0.5(4)
C7 C25 C26 C8 -0.2(4)
C20 C12 C27 C40 -1.1(5)
Si1 C12 C27 C40 174.6(2)
C6 C11 C28 C17 1.5(4)
C6 C11 C28 C22 -179.7(3)
C16 C17 C28 C11 -1.8(4)
C16 C17 C28 C22 179.4(3)
C44 C22 C28 C11 -64.9(4)
C37 C22 C28 C11 174.7(3)
C41 C22 C28 C11 54.9(4)
C44 C22 C28 C17 113.7(3)
C37 C22 C28 C17 -6.6(4)
C41 C22 C28 C17 -126.4(3)
C21 P1 C30 C36 170.2(2)
C3 P1 C30 C36 -83.3(2)
Ir1 P1 C30 C36 42.4(2)
C21 P1 C30 C38 -59.2(3)
C3 P1 C30 C38 47.2(3)
Ir1 P1 C30 C38 173.0(2)
C15 C24 C32 C35 -0.4(5)
C10 C13 C34 C47 101.9(4)
C18 C13 C34 C47 -77.5(4)
C10 C13 C34 C46 -137.1(3)
C18 C13 C34 C46 43.5(4)
C10 C13 C34 C45 -17.3(4)
C18 C13 C34 C45 163.3(3)
C24 C32 C35 C23 0.2(5)
C5 C23 C35 C32 -0.6(5)
C12 C20 C39 C42 -0.2(5)
C12 C27 C40 C42 0.1(5)
C20 C39 C42 C40 -0.9(5)
C27 C40 C42 C39 0.9(5)
